data_4342096
loop_
_publ_author_name
'Duan, Jingui'
'Higuchi, Masakazu'
'Kitagawa, Susumu'

_publ_section_title
;
 Predesign and systematic synthesis of 11 highly porous coordination
 polymers with unprecedented topology.
;
_journal_issue 4
_journal_name_full 'Inorganic chemistry'
_journal_page_first 1645
_journal_page_last 1649
_journal_paper_doi 10.1021/ic502643m
_journal_volume 54
_journal_year 2015
_chemical_formula_sum 'C51 H33 N O15 Zn4'
_chemical_formula_weight 1161.26
_chemical_name_systematic
; 
 ? 
;
_space_group_IT_number 136
_symmetry_space_group_name_Hall '-P 4n 2n'
_symmetry_space_group_name_H-M 'P 42/m n m'
_atom_sites_solution_hydrogens geom
_atom_sites_solution_primary direct
_atom_sites_solution_secondary difmap
_audit_creation_method SHELXL-97
_cell_angle_alpha 90.00
_cell_angle_beta 90.00
_cell_angle_gamma 90.00
_cell_formula_units_Z 4
_cell_length_a 34.989(7)
_cell_length_b 34.989(7)
_cell_length_c 10.274(2)
_cell_measurement_temperature 223(2)
_cell_volume 12578(4)
_computing_structure_refinement 'SHELXL-97 (Sheldrick, 1997)'
_computing_structure_solution 'SHELXS-97 (Sheldrick, 1990)'
_diffrn_ambient_temperature 223(2)
_diffrn_measured_fraction_theta_full 0.999
_diffrn_measured_fraction_theta_max 0.999
_diffrn_radiation_monochromator graphite
_diffrn_radiation_source 'fine-focus sealed tube'
_diffrn_radiation_type MoK\a
_diffrn_radiation_wavelength 0.71073
_diffrn_reflns_av_R_equivalents 0.1319
_diffrn_reflns_av_sigmaI/netI 0.0650
_diffrn_reflns_limit_h_max 23
_diffrn_reflns_limit_h_min -41
_diffrn_reflns_limit_k_max 41
_diffrn_reflns_limit_k_min -39
_diffrn_reflns_limit_l_max 12
_diffrn_reflns_limit_l_min -12
_diffrn_reflns_number 45452
_diffrn_reflns_theta_full 25.10
_diffrn_reflns_theta_max 25.10
_diffrn_reflns_theta_min 1.30
_exptl_absorpt_coefficient_mu 0.781
_exptl_absorpt_correction_T_max 0.9402
_exptl_absorpt_correction_T_min 0.9121
_exptl_crystal_density_diffrn 0.613
_exptl_crystal_density_method 'not measured'
_exptl_crystal_F_000 2344
_exptl_crystal_size_max 0.12
_exptl_crystal_size_mid 0.11
_exptl_crystal_size_min 0.08
_platon_squeeze_details
;
;
_refine_diff_density_max 1.297
_refine_diff_density_min -0.716
_refine_diff_density_rms 0.119
_refine_ls_extinction_coef 0.00034(18)
_refine_ls_extinction_expression Fc^*^=kFc[1+0.001xFc^2^\l^3^/sin(2\q)]^-1/4^
_refine_ls_extinction_method SHELXL
_refine_ls_goodness_of_fit_ref 1.075
_refine_ls_hydrogen_treatment constor
_refine_ls_matrix_type full
_refine_ls_number_parameters 203
_refine_ls_number_reflns 6102
_refine_ls_number_restraints 429
_refine_ls_restrained_S_all 1.144
_refine_ls_R_factor_all 0.0929
_refine_ls_R_factor_gt 0.0803
_refine_ls_shift/su_max 0.182
_refine_ls_shift/su_mean 0.004
_refine_ls_structure_factor_coef Fsqd
_refine_ls_weighting_details 'calc w=1/[\s^2^(Fo^2^)+(0.1744P)^2^+0.5281P] where P=(Fo^2^+2Fc^2^)/3'
_refine_ls_weighting_scheme calc
_refine_ls_wR_factor_gt 0.2366
_refine_ls_wR_factor_ref 0.2508
_reflns_number_gt 4905
_reflns_number_total 6102
_reflns_threshold_expression >2sigma(I)
_cod_data_source_file ic502643m_si_011.cif
_cod_data_source_block IIIc
_cod_depositor_comments 'Adding full bibliography for 4342086--4342096.cif.'
_cod_original_sg_symbol_Hall -P4n2n
_cod_original_sg_symbol_H-M P42/mnm
_cod_database_code 4342096

loop_
_symmetry_equiv_pos_as_xyz
'x, y, z'
'-y+1/2, x+1/2, z+1/2'
'-x, -y, z'
'y+1/2, -x+1/2, z+1/2'
'x+1/2, -y+1/2, -z+1/2'
'y, x, -z'
'-x+1/2, y+1/2, -z+1/2'
'-y, -x, -z'
'-x, -y, -z'
'y-1/2, -x-1/2, -z-1/2'
'x, y, -z'
'-y-1/2, x-1/2, -z-1/2'
'-x-1/2, y-1/2, z-1/2'
'-y, -x, z'
'x-1/2, -y-1/2, z-1/2'
'y, x, z'

loop_
_atom_site_label
_atom_site_type_symbol
_atom_site_fract_x
_atom_site_fract_y
_atom_site_fract_z
_atom_site_U_iso_or_equiv
_atom_site_adp_type
_atom_site_occupancy
_atom_site_symmetry_multiplicity
_atom_site_calc_flag
_atom_site_refinement_flags
_atom_site_disorder_group
C1 C 0.19290(14) 1.09886(11) 0.2613(4) 0.0421(9) Uani 1 1 d U .
C2 C 0.20181(14) 1.07740(12) 0.3823(4) 0.0426(10) Uani 1 1 d U .
C3 C 0.19636(18) 1.09609(15) 0.5000 0.0385(13) Uani 1 2 d SU .
H3 H 0.1895 1.1218 0.5000 0.046 Uiso 1 2 d SR .
C4 C 0.21475(14) 1.04006(13) 0.3839(4) 0.0471(11) Uani 1 1 d U .
H4 H 0.2189 1.0277 0.3051 0.057 Uiso 1 1 d R .
C5 C 0.2211(2) 1.02013(19) 0.5000 0.0540(15) Uani 1 2 d SU .
C6 C 0.2367(3) 0.9823(2) 0.5000 0.0675(18) Uani 1 2 d SU .
C7 C 0.2631(4) 0.9691(4) 0.5921(13) 0.081(3) Uani 0.50 1 d PU 1
H7A H 0.2714 0.9867 0.6581 0.097 Uiso 0.50 1 d PR 1
C8 C 0.2720(5) 0.9298(4) 0.5965(15) 0.094(3) Uani 0.50 1 d PU 1
H8A H 0.2882 0.9213 0.6662 0.113 Uiso 0.50 1 d PR 1
C9 C 0.2648(4) 0.9066(3) 0.5000 0.102(3) Uani 1 2 d SU .
C10 C 0.27918(16) 0.8671(2) 0.5000 0.124(3) Uani 1 2 d SDU .
C11 C 0.29133(16) 0.8470(2) 0.3960 0.157(3) Uani 1 1 d RDU .
H11 H 0.2925 0.8604 0.3181 0.188 Uiso 1 1 d R .
C12 C 0.30233(16) 0.8090(2) 0.3890 0.171(3) Uani 1 1 d RDU .
H12 H 0.3083 0.7979 0.3091 0.205 Uiso 1 1 d R .
C13 C 0.30433(16) 0.7880(2) 0.5000 0.181(4) Uani 1 2 d SRDU .
C14 C 0.31533(16) 0.7500(2) 0.5000 0.186(4) Uani 1 2 d SRDU .
C15 C 0.0817(3) 1.0817(3) 0.0000 0.077(3) Uani 1 4 d SU .
C16 C 0.0562(3) 1.0384(3) 0.0000 0.102(3) Uani 1 2 d SU .
C17 C 0.0733(6) 1.0023(6) 0.0000 0.092(4) Uani 0.50 2 d SPU .
H17B H 0.1000 1.0000 0.0000 0.137 Uiso 0.50 2 d SPR .
C18 C 0.0162(6) 1.0467(6) 0.0000 0.086(3) Uani 0.50 2 d SPU .
H18A H 0.0162 1.0727 0.0000 0.103 Uiso 0.50 2 d SPR .
C19 C -0.0076(5) 1.0178(5) 0.0000 0.077(4) Uani 0.50 2 d SPU .
C20 C -0.0239(5) 1.0467(5) 0.0000 0.084(4) Uani 0.50 2 d SPU .
H20 H -0.0489 1.0560 0.0000 0.101 Uiso 0.50 2 d SPR .
C21 C 0.2240(5) 0.8230(5) 0.5000 1.15(2) Uani 1 2 d SRU .
H21A H 0.2209 0.8352 0.4160 1.732 Uiso 0.50 1 calc PR .
H21B H 0.2510 0.8195 0.5181 1.732 Uiso 0.50 1 calc PR .
H21C H 0.2127 0.8389 0.5671 1.732 Uiso 0.50 1 calc PR .
C7A C 0.2302(4) 0.9566(4) 0.5925(13) 0.085(3) Uani 0.50 1 d PU 2
H7AA H 0.2174 0.9675 0.6662 0.102 Uiso 0.50 1 d PR 2
C8A C 0.2382(5) 0.9169(4) 0.5983(15) 0.091(3) Uani 0.50 1 d PU 2
H8AA H 0.2320 0.9068 0.6817 0.110 Uiso 0.50 1 d PR 2
N1 N 0.2081(5) 0.7918(4) 0.4986(15) 1.154(18) Uani 1 4 d SRU .
H1A H 0.2199 0.7800 0.5665 1.385 Uiso 0.50 2 calc SPR .
H1B H 0.2188 0.7811 0.4266 1.385 Uiso 0.50 2 calc SPR .
O1 O 0.19017(12) 1.13328(10) 0.2675(3) 0.0664(10) Uani 1 1 d U .
O2 O 0.18991(11) 1.07842(10) 0.1574(3) 0.0522(8) Uani 1 1 d U .
O3 O 0.11270(13) 1.06961(13) 0.0000 0.0699(14) Uani 1 2 d SU .
O4 O 0.32252(13) 0.73607(13) 0.4074 0.197(3) Uani 1 1 d RDU .
O5 O 0.15179(9) 1.15179(9) 0.0000 0.0235(10) Uani 1 4 d SU .
Zn1 Zn 0.177299(11) 1.177299(11) 0.14659(5) 0.0257(3) Uani 1 2 d SU .
Zn3 Zn 0.16350(2) 1.098505(18) 0.0000 0.0366(3) Uani 1 2 d SU .

loop_
_atom_site_aniso_label
_atom_site_aniso_U_11
_atom_site_aniso_U_22
_atom_site_aniso_U_33
_atom_site_aniso_U_23
_atom_site_aniso_U_13
_atom_site_aniso_U_12
C1 0.067(3) 0.0324(19) 0.0273(18) 0.0030(16) 0.0003(19) 0.0112(17)
C2 0.061(2) 0.036(2) 0.0310(19) -0.0015(16) -0.0004(19) 0.0109(18)
C3 0.056(3) 0.028(3) 0.031(3) 0.000 0.000 0.013(2)
C4 0.071(3) 0.040(2) 0.030(2) -0.0059(17) 0.004(2) 0.013(2)
C5 0.079(4) 0.045(3) 0.038(3) 0.000 0.000 0.014(3)
C6 0.089(4) 0.056(3) 0.058(4) 0.000 0.000 0.014(3)
C7 0.097(5) 0.067(4) 0.078(5) 0.004(4) -0.008(4) 0.015(4)
C8 0.112(5) 0.074(5) 0.097(5) 0.008(4) -0.007(5) 0.018(5)
C9 0.119(5) 0.078(4) 0.109(5) 0.000 0.000 0.017(4)
C10 0.141(6) 0.091(5) 0.142(6) 0.000 0.000 0.022(5)
C11 0.176(6) 0.118(5) 0.176(6) 0.002(5) 0.031(5) 0.021(5)
C12 0.182(6) 0.138(5) 0.194(6) -0.005(5) 0.032(5) 0.022(5)
C13 0.185(7) 0.152(6) 0.205(7) 0.000 0.000 0.018(6)
C14 0.192(7) 0.153(7) 0.213(7) 0.000 0.000 0.006(6)
C15 0.079(3) 0.079(3) 0.073(6) 0.000 0.000 -0.016(5)
C16 0.089(5) 0.108(5) 0.108(5) 0.000 0.000 -0.003(4)
C17 0.079(7) 0.092(7) 0.103(8) 0.000 0.000 -0.008(6)
C18 0.076(5) 0.092(6) 0.091(6) 0.000 0.000 -0.017(5)
C19 0.071(6) 0.081(6) 0.079(6) 0.000 0.000 -0.009(5)
C20 0.077(6) 0.086(6) 0.091(6) 0.000 0.000 -0.011(5)
C21 1.16(2) 1.15(2) 1.16(3) 0.000 0.000 0.002(14)
C7A 0.108(5) 0.065(4) 0.081(5) 0.009(4) -0.002(5) 0.015(4)
C8A 0.110(5) 0.071(4) 0.093(5) 0.009(4) -0.009(4) 0.017(5)
N1 1.154(18) 1.154(18) 1.16(2) 0.000 0.000 -0.001(10)
O1 0.110(3) 0.0469(18) 0.0423(18) 0.0037(15) 0.0036(19) 0.0249(19)
O2 0.077(2) 0.0465(18) 0.0331(16) 0.0005(13) -0.0036(14) 0.0082(16)
O3 0.078(3) 0.063(3) 0.069(3) 0.000 0.000 -0.030(3)
O4 0.199(6) 0.150(6) 0.244(7) 0.003(5) 0.076(5) 0.018(4)
O5 0.0243(14) 0.0243(14) 0.022(2) 0.000 0.000 -0.0065(18)
Zn1 0.0270(3) 0.0270(3) 0.0230(4) -0.00015(15) -0.00015(15) -0.0061(2)
Zn3 0.0547(5) 0.0284(4) 0.0266(4) 0.000 0.000 -0.0079(3)

loop_
_atom_type_symbol
_atom_type_description
_atom_type_scat_dispersion_real
_atom_type_scat_dispersion_imag
_atom_type_scat_source
C C 0.0033 0.0016 'International Tables Vol C Tables 4.2.6.8 and 6.1.1.4'
H H 0.0000 0.0000 'International Tables Vol C Tables 4.2.6.8 and 6.1.1.4'
O O 0.0106 0.0060 'International Tables Vol C Tables 4.2.6.8 and 6.1.1.4'
Zn Zn 0.2839 1.4301 'International Tables Vol C Tables 4.2.6.8 and 6.1.1.4'
N N 0.0061 0.0033 'International Tables Vol C Tables 4.2.6.8 and 6.1.1.4'

loop_
_geom_angle_atom_site_label_1
_geom_angle_atom_site_label_2
_geom_angle_atom_site_label_3
_geom_angle
_geom_angle_site_symmetry_1
_geom_angle_site_symmetry_3
O1 C1 O2 126.1(4) . .
O1 C1 C2 118.4(4) . .
O2 C1 C2 115.5(3) . .
C4 C2 C3 118.6(4) . .
C4 C2 C1 123.8(4) . .
C3 C2 C1 117.5(4) . .
C2 C3 C2 121.2(5) . 11_556
C2 C3 H3 119.4 . .
C2 C3 H3 119.4 11_556 .
C2 C4 C5 122.3(4) . .
C2 C4 H4 118.7 . .
C5 C4 H4 119.1 . .
C4 C5 C4 116.9(6) 11_556 .
C4 C5 C6 121.4(3) 11_556 .
C4 C5 C6 121.4(3) . .
C7A C6 C7A 91.2(13) 11_556 .
C7A C6 C7 53.7(8) 11_556 11_556
C7A C6 C7 111.9(10) . 11_556
C7A C6 C7 111.9(10) 11_556 .
C7A C6 C7 53.7(8) . .
C7 C6 C7 85.1(12) 11_556 .
C7A C6 C5 124.1(8) 11_556 .
C7A C6 C5 124.1(8) . .
C7 C6 C5 123.8(7) 11_556 .
C7 C6 C5 123.8(7) . .
C6 C7 C8 119.2(13) . .
C6 C7 C7 47.5(6) . 11_556
C8 C7 C7 91.8(9) . 11_556
C6 C7 H7A 117.8 . .
C8 C7 H7A 122.2 . .
C7 C7 H7A 134.9 11_556 .
C9 C8 C7 122.7(14) . .
C7 C8 C8 88.2(9) . 11_556
C9 C8 H8A 119.0 . .
C7 C8 H8A 117.2 . .
C8 C8 H8A 138.2 11_556 .
C8 C9 C8 98.7(16) . 11_556
C8 C9 C8A 55.0(9) . .
C8 C9 C8A 120.4(12) 11_556 .
C8 C9 C8A 120.4(12) . 11_556
C8 C9 C8A 55.0(9) 11_556 11_556
C8A C9 C8A 90.7(14) . 11_556
C8 C9 C10 121.3(9) . .
C8 C9 C10 121.3(9) 11_556 .
C8A C9 C10 117.6(8) . .
C8A C9 C10 117.6(8) 11_556 .
C11 C10 C11 104.8 . 11_556
C11 C10 C9 126.77(8) . .
C11 C10 C9 126.77(8) 11_556 .
C10 C11 C12 129.0 . .
C10 C11 H11 115.5 . .
C12 C11 H11 115.5 . .
C13 C12 C11 119.3 . .
C13 C12 H12 120.3 . .
C11 C12 H12 120.4 . .
C12 C13 C12 114.2 11_556 .
C12 C13 C14 122.3 11_556 .
C12 C13 C14 122.3 . .
O4 C14 O4 120.2(8) 11_556 .
O4 C14 C13 119.3(4) 11_556 .
O4 C14 C13 119.3(4) . .
O3 C15 O3 132.4(13) 6_465 .
O3 C15 C16 99.3(6) 6_465 6_465
O3 C15 C16 128.3(8) . 6_465
O3 C15 C16 128.3(8) 6_465 .
O3 C15 C16 99.3(6) . .
C18 C16 C16 111.9(19) 6_465 6_465
C18 C16 C18 79(3) 6_465 .
C18 C16 C17 48.5(19) 6_465 .
C16 C16 C17 160.4(11) 6_465 .
C18 C16 C17 127.1(15) . .
C18 C16 C15 173(2) 6_465 .
C16 C16 C15 75.5(3) 6_465 .
C18 C16 C15 108.8(10) . .
C17 C16 C15 124.1(12) . .
C18 C17 C20 72.3(19) 6_465 6_465
C20 C17 C16 109.3(19) 6_465 .
C16 C17 C19 74.8(12) . 6_465
C18 C17 H17B 157.3 6_465 .
C20 C17 H17B 130.3 6_465 .
C16 C17 H17B 120.4 . .
C19 C17 H17B 164.9 6_465 .
C16 C18 C17 95(3) 6_465 6_465
C16 C18 C19 153(3) 6_465 .
C17 C18 C19 113(2) 6_465 .
C17 C18 C16 129(2) 6_465 .
C19 C18 C16 117.8(19) . .
C17 C18 C18 162.7(17) 6_465 6_465
C19 C18 C18 84.5(12) . 6_465
C16 C18 C18 33.3(9) . 6_465
C16 C18 C20 157(3) 6_465 .
C17 C18 C20 62.3(18) 6_465 .
C19 C18 C20 50.5(12) . .
C16 C18 C20 168(2) . .
C18 C18 C20 135.1(12) 6_465 .
C16 C18 C19 154(3) 6_465 14_665
C17 C18 C19 111(2) 6_465 14_665
C16 C18 C19 119.3(16) . 14_665
C18 C18 C19 86.0(9) 6_465 14_665
C20 C18 C19 49.0(10) . 14_665
C16 C18 C19 112(2) 6_465 6_465
C17 C18 C19 154(2) 6_465 6_465
C16 C18 C19 76.7(12) . 6_465
C20 C18 C19 91.7(15) . 6_465
C19 C18 C19 42.7(10) 14_665 6_465
C16 C18 H18A 66.9 6_465 .
C19 C18 H18A 140.5 . .
C16 C18 H18A 101.7 . .
C18 C18 H18A 135.0 6_465 .
C20 C18 H18A 89.9 . .
C19 C18 H18A 139.0 14_665 .
C19 C18 H18A 178.4 6_465 .
C19 C19 C20 105.6(13) 14_665 .
C20 C19 C19 164.4(13) . 6_465
C19 C19 C18 174.5(12) 14_665 .
C20 C19 C18 68.9(16) . .
C19 C19 C19 68.2(15) 14_665 9_575
C20 C19 C19 174(3) . 9_575
C19 C19 C19 21.8(15) 6_465 9_575
C18 C19 C19 117(2) . 9_575
C19 C19 C20 54.0(10) 14_665 14_665
C20 C19 C20 51.6(17) . 14_665
C19 C19 C20 144.0(10) 6_465 14_665
C18 C19 C20 120.6(17) . 14_665
C19 C19 C20 122(2) 9_575 14_665
C19 C19 C18 4.0(9) 14_665 14_665
C20 C19 C18 101.6(17) . 14_665
C19 C19 C18 94.0(9) 6_465 14_665
C18 C19 C18 171(2) . 14_665
C19 C19 C18 72.1(16) 9_575 14_665
C20 C19 C18 50.0(12) 14_665 14_665
C19 C19 C18 133.4(8) 14_665 6_465
C20 C19 C18 121.0(17) . 6_465
C19 C19 C18 43.4(8) 6_465 6_465
C18 C19 C18 52.1(16) . 6_465
C19 C19 C18 65.2(14) 9_575 6_465
C20 C19 C18 172.7(14) 14_665 6_465
C18 C19 C18 137.4(10) 14_665 6_465
C19 C19 C17 145.1(8) 14_665 6_465
C20 C19 C17 39.5(12) . 6_465
C19 C19 C17 124.9(8) 6_465 6_465
C18 C19 C17 29.4(12) . 6_465
C19 C19 C17 147(2) 9_575 6_465
C20 C20 C19 74.4(13) 14_665 .
C20 C20 C17 179.7(14) 14_665 6_465
C19 C20 C17 106(2) . 6_465
C20 C20 C19 54.0(10) 14_665 14_665
C17 C20 C19 126.4(19) 6_465 14_665
C20 C20 C18 134.9(12) 14_665 .
C19 C20 C18 60.5(15) . .
C17 C20 C18 45.4(13) 6_465 .
C19 C20 C18 81.0(15) 14_665 .
C20 C20 H20 65.3 14_665 .
C19 C20 H20 139.7 . .
C17 C20 H20 114.4 6_465 .
C19 C20 H20 119.3 14_665 .
C18 C20 H20 159.7 . .
N1 C21 H21A 109.5 . .
N1 C21 H21B 109.5 . .
H21A C21 H21B 109.5 . .
N1 C21 H21C 109.5 . .
H21A C21 H21C 109.5 . .
H21B C21 H21C 109.5 . .
C6 C7A C8A 131.3(13) . .
C8A C7A C7A 92.4(8) . 11_556
C6 C7A H7AA 112.0 . .
C8A C7A H7AA 116.7 . .
C7A C7A H7AA 142.1 11_556 .
C7A C8A C9 110.5(13) . .
C7A C8A H8AA 111.0 . .
C9 C8A H8AA 133.9 . .
C21 N1 C21 144(2) . 14_665
C21 N1 H1A 100.9 . .
C21 N1 H1A 100.9 14_665 .
C21 N1 H1B 100.9 . .
C21 N1 H1B 100.9 14_665 .
H1A N1 H1B 104.4 . .
C1 O1 Zn1 137.8(3) . .
C1 O2 Zn3 121.0(3) . .
C15 O3 Zn3 129.2(7) . .
C14 O4 Zn1 130.8(4) . 12_766
Zn3 O5 Zn3 114.8(2) 6_465 .
Zn3 O5 Zn1 110.25(2) 6_465 .
Zn3 O5 Zn1 110.25(2) . .
Zn3 O5 Zn1 110.25(2) 6_465 11
Zn3 O5 Zn1 110.25(2) . 11
Zn1 O5 Zn1 100.07(19) . 11
O5 Zn1 O1 103.02(13) . 16_465
O5 Zn1 O1 103.02(13) . .
O1 Zn1 O1 87.8(2) 16_465 .
O5 Zn1 O4 103.90(10) . 7
O1 Zn1 O4 86.99(15) 16_465 7
O1 Zn1 O4 153.06(14) . 7
O5 Zn1 O4 103.90(10) . 10_576
O1 Zn1 O4 153.06(14) 16_465 10_576
O1 Zn1 O4 86.99(15) . 10_576
O4 Zn1 O4 85.8(2) 7 10_576
O5 Zn1 Zn1 39.97(10) . 11
O1 Zn1 Zn1 127.75(10) 16_465 11
O1 Zn1 Zn1 127.75(10) . 11
O4 Zn1 Zn1 74.90(4) 7 11
O4 Zn1 Zn1 74.90(4) 10_576 11
O5 Zn3 O2 116.38(11) . .
O5 Zn3 O2 116.38(11) . 11
O2 Zn3 O2 108.7(2) . 11
O5 Zn3 O3 107.23(18) . .
O2 Zn3 O3 103.24(13) . .
O2 Zn3 O3 103.24(13) 11 .

loop_
_geom_bond_atom_site_label_1
_geom_bond_atom_site_label_2
_geom_bond_distance
_geom_bond_site_symmetry_2
C1 O1 1.210(5) .
C1 O2 1.289(5) .
C1 C2 1.485(6) .
C2 C4 1.383(6) .
C2 C3 1.388(5) .
C3 C2 1.388(5) 11_556
C3 H3 0.9298 .
C4 C5 1.399(5) .
C4 H4 0.9302 .
C5 C4 1.399(5) 11_556
C5 C6 1.431(9) .
C6 C7A 1.330(14) 11_556
C6 C7A 1.330(14) .
C6 C7 1.400(14) 11_556
C6 C7 1.400(14) .
C7 C8 1.411(18) .
C7 C7 1.89(3) 11_556
C7 H7A 0.9598 .
C8 C9 1.307(16) .
C8 C8 1.98(3) 11_556
C8 H8A 0.9601 .
C9 C8 1.307(16) 11_556
C9 C8A 1.420(17) .
C9 C8A 1.420(17) 11_556
C9 C10 1.470(12) .
C10 C11 1.3485 .
C10 C11 1.3485 11_556
C11 C12 1.3860 .
C11 H11 0.9299 .
C12 C13 1.3584 .
C12 H12 0.9300 .
C13 C12 1.3584 11_556
C13 C14 1.3842 .
C14 O4 1.097(4) 11_556
C14 O4 1.097(4) .
C15 O3 1.165(7) 6_465
C15 O3 1.165(7) .
C15 C16 1.757(16) 6_465
C15 C16 1.757(16) .
C16 C18 0.843(19) 6_465
C16 C16 0.88(2) 6_465
C16 C18 1.43(2) .
C16 C17 1.40(2) .
C17 C18 1.05(3) 6_465
C17 C20 1.31(3) 6_465
C17 C19 1.97(3) 6_465
C17 H17B 0.9381 .
C18 C16 0.843(19) 6_465
C18 C17 1.05(3) 6_465
C18 C19 1.31(3) .
C18 C18 1.51(5) 6_465
C18 C20 1.41(3) .
C18 C19 1.81(3) 14_665
C18 C19 1.90(3) 6_465
C18 H18A 0.9094 .
C19 C19 0.50(4) 14_665
C19 C20 1.16(2) .
C19 C19 1.26(3) 6_465
C19 C19 1.35(3) 9_575
C19 C20 1.39(2) 14_665
C19 C18 1.81(3) 14_665
C19 C18 1.90(3) 6_465
C19 C17 1.97(3) 6_465
C20 C20 1.13(3) 14_665
C20 C17 1.31(3) 6_465
C20 C19 1.39(2) 14_665
C20 H20 0.9321 .
C21 N1 1.22(2) .
C21 H21A 0.9700 .
C21 H21B 0.9700 .
C21 H21C 0.9700 .
C7A C8A 1.417(17) .
C7A C7A 1.90(3) 11_556
C7A H7AA 0.9602 .
C8A H8AA 0.9527 .
N1 C21 1.22(2) 14_665
N1 H1A 0.9100 .
N1 H1B 0.9100 .
O1 Zn1 2.029(3) .
O2 Zn3 1.990(3) .
O3 Zn3 2.045(4) .
O4 Zn1 2.130(4) 12_766
O5 Zn3 1.909(2) 6_465
O5 Zn3 1.909(2) .
O5 Zn1 1.965(3) .
O5 Zn1 1.965(3) 11
Zn1 O1 2.029(3) 16_465
Zn1 O4 2.130(4) 7
Zn1 O4 2.130(4) 10_576
Zn1 Zn1 3.0122(13) 11
Zn3 O2 1.990(3) 11

loop_
_geom_torsion_atom_site_label_1
_geom_torsion_atom_site_label_2
_geom_torsion_atom_site_label_3
_geom_torsion_atom_site_label_4
_geom_torsion
_geom_torsion_site_symmetry_1
_geom_torsion_site_symmetry_4
O1 C1 C2 C4 -163.6(5) . .
O2 C1 C2 C4 14.4(7) . .
O1 C1 C2 C3 17.1(7) . .
O2 C1 C2 C3 -164.9(5) . .
C4 C2 C3 C2 -3.2(10) . 11_556
C1 C2 C3 C2 176.1(4) . 11_556
C3 C2 C4 C5 2.4(9) . .
C1 C2 C4 C5 -176.9(6) . .
C2 C4 C5 C4 -1.6(11) . 11_556
C2 C4 C5 C6 -176.1(7) . .
C4 C5 C6 C7A 152.5(10) 11_556 11_556
C4 C5 C6 C7A -33.2(15) . 11_556
C4 C5 C6 C7A 33.2(15) 11_556 .
C4 C5 C6 C7A -152.5(10) . .
C4 C5 C6 C7 -141.6(10) 11_556 11_556
C4 C5 C6 C7 32.7(13) . 11_556
C4 C5 C6 C7 -32.7(13) 11_556 .
C4 C5 C6 C7 141.6(10) . .
C7A C6 C7 C8 -14.9(19) 11_556 .
C7A C6 C7 C8 59.5(14) . .
C7 C6 C7 C8 -62.4(17) 11_556 .
C5 C6 C7 C8 169.7(11) . .
C7A C6 C7 C7 47.5(8) 11_556 11_556
C7A C6 C7 C7 121.9(10) . 11_556
C5 C6 C7 C7 -127.9(13) . 11_556
C6 C7 C8 C9 18(2) . .
C7 C7 C8 C9 -22.7(16) 11_556 .
C6 C7 C8 C8 40.8(11) . 11_556
C7 C7 C8 C8 0.000(8) 11_556 11_556
C7 C8 C9 C8 36(2) . 11_556
C7 C8 C9 C8A -85.0(17) . .
C8 C8 C9 C8A -121.2(13) 11_556 .
C7 C8 C9 C8A -18(3) . 11_556
C8 C8 C9 C8A -54.4(11) 11_556 11_556
C7 C8 C9 C10 171.3(12) . .
C8 C8 C9 C10 135(2) 11_556 .
C8 C9 C10 C11 -144.2(10) . .
C8 C9 C10 C11 -18.9(16) 11_556 .
C8A C9 C10 C11 151.9(8) . .
C8A C9 C10 C11 45.1(14) 11_556 .
C8 C9 C10 C11 18.9(16) . 11_556
C8 C9 C10 C11 144.2(10) 11_556 11_556
C8A C9 C10 C11 -45.1(14) . 11_556
C8A C9 C10 C11 -151.9(8) 11_556 11_556
C11 C10 C11 C12 19.4 11_556 .
C9 C10 C11 C12 -174.6(7) . .
C10 C11 C12 C13 -5.1 . .
C11 C12 C13 C12 -12.3 . 11_556
C11 C12 C13 C14 -179.6 . .
C12 C13 C14 O4 0.5(3) 11_556 11_556
C12 C13 C14 O4 166.7(3) . 11_556
C12 C13 C14 O4 -166.7(3) 11_556 .
C12 C13 C14 O4 -0.5(3) . .
O3 C15 C16 C16 0.0 6_465 6_465
O3 C15 C16 C16 180.0 . 6_465
O3 C15 C16 C18 0.0 6_465 .
O3 C15 C16 C18 180.0 . .
C16 C15 C16 C18 0.0 6_465 .
O3 C15 C16 C17 180.0 6_465 .
O3 C15 C16 C17 0.0 . .
C16 C15 C16 C17 180.0 6_465 .
C16 C16 C17 C18 0.0 6_465 6_465
C18 C16 C17 C18 0.0 . 6_465
C15 C16 C17 C18 180.0 . 6_465
C18 C16 C17 C20 0.0 6_465 6_465
C16 C16 C17 C20 0.0 6_465 6_465
C18 C16 C17 C20 0.0 . 6_465
C15 C16 C17 C20 180.0 . 6_465
C18 C16 C17 C19 0.0 6_465 6_465
C16 C16 C17 C19 0.0 6_465 6_465
C18 C16 C17 C19 0.0 . 6_465
C15 C16 C17 C19 180.0 . 6_465
C18 C16 C18 C16 180.0 6_465 6_465
C17 C16 C18 C16 180.0 . 6_465
C15 C16 C18 C16 0.0 . 6_465
C18 C16 C18 C17 180.0 6_465 6_465
C16 C16 C18 C17 0.0 6_465 6_465
C17 C16 C18 C17 180.0 . 6_465
C15 C16 C18 C17 0.0 . 6_465
C18 C16 C18 C19 0.0 6_465 .
C16 C16 C18 C19 180.0 6_465 .
C17 C16 C18 C19 0.0 . .
C15 C16 C18 C19 180.0 . .
C16 C16 C18 C18 180.0 6_465 6_465
C17 C16 C18 C18 0.0 . 6_465
C15 C16 C18 C18 180.0 . 6_465
C18 C16 C18 C20 0.0 6_465 .
C16 C16 C18 C20 180.0 6_465 .
C17 C16 C18 C20 0.0 . .
C15 C16 C18 C20 180.0 . .
C18 C16 C18 C19 0.0 6_465 14_665
C16 C16 C18 C19 180.0 6_465 14_665
C17 C16 C18 C19 0.0 . 14_665
C15 C16 C18 C19 180.0 . 14_665
C18 C16 C18 C19 0.0 6_465 6_465
C16 C16 C18 C19 180.0 6_465 6_465
C17 C16 C18 C19 0.0 . 6_465
C15 C16 C18 C19 180.0 . 6_465
C16 C18 C19 C19 180.0 6_465 14_665
C17 C18 C19 C19 0.0 6_465 14_665
C16 C18 C19 C20 180.0 6_465 .
C17 C18 C19 C20 0.0 6_465 .
C16 C18 C19 C20 180.0 . .
C18 C18 C19 C20 180.0 6_465 .
C19 C18 C19 C20 0.0 14_665 .
C19 C18 C19 C20 180.0 6_465 .
C17 C18 C19 C19 180.0 6_465 6_465
C18 C18 C19 C19 0.0 6_465 6_465
C20 C18 C19 C19 180.0 . 6_465
C19 C18 C19 C19 180.0 14_665 6_465
C16 C18 C19 C19 0.0 6_465 9_575
C17 C18 C19 C19 180.0 6_465 9_575
C16 C18 C19 C19 0.0 . 9_575
C18 C18 C19 C19 0.0 6_465 9_575
C20 C18 C19 C19 180.0 . 9_575
C19 C18 C19 C19 180.0 14_665 9_575
C19 C18 C19 C19 0.0 6_465 9_575
C16 C18 C19 C20 180.0 6_465 14_665
C17 C18 C19 C20 0.0 6_465 14_665
C16 C18 C19 C20 180.0 . 14_665
C18 C18 C19 C20 180.0 6_465 14_665
C20 C18 C19 C20 0.0 . 14_665
C19 C18 C19 C20 0.0 14_665 14_665
C19 C18 C19 C20 180.0 6_465 14_665
C16 C18 C19 C18 180.0 6_465 14_665
C17 C18 C19 C18 0.0 6_465 14_665
C16 C18 C19 C18 180.0 . 14_665
C18 C18 C19 C18 180.0 6_465 14_665
C20 C18 C19 C18 0.0 . 14_665
C16 C18 C19 C18 0.0 6_465 6_465
C17 C18 C19 C18 180.0 6_465 6_465
C16 C18 C19 C18 0.0 . 6_465
C20 C18 C19 C18 180.0 . 6_465
C19 C18 C19 C18 180.0 14_665 6_465
C19 C18 C19 C18 0.0 6_465 6_465
C16 C18 C19 C17 180.0 6_465 6_465
C16 C18 C19 C17 180.0 . 6_465
C18 C18 C19 C17 180.0 6_465 6_465
C20 C18 C19 C17 0.0 . 6_465
C19 C18 C19 C17 0.0 14_665 6_465
C19 C18 C19 C17 180.0 6_465 6_465
C18 C19 C20 C20 180.0 . 14_665
C19 C19 C20 C20 0.0 9_575 14_665
C18 C19 C20 C20 0.0 14_665 14_665
C18 C19 C20 C20 180.0 6_465 14_665
C17 C19 C20 C20 180.0 6_465 14_665
C19 C19 C20 C17 180.0 14_665 6_465
C19 C19 C20 C17 0.0 6_465 6_465
C18 C19 C20 C17 0.0 . 6_465
C19 C19 C20 C17 180.0 9_575 6_465
C20 C19 C20 C17 180.0 14_665 6_465
C18 C19 C20 C17 180.0 14_665 6_465
C18 C19 C20 C17 0.0 6_465 6_465
C19 C19 C20 C19 180.0 6_465 14_665
C18 C19 C20 C19 180.0 . 14_665
C20 C19 C20 C19 0.0 14_665 14_665
C18 C19 C20 C19 0.0 14_665 14_665
C18 C19 C20 C19 180.0 6_465 14_665
C17 C19 C20 C19 180.0 6_465 14_665
C19 C19 C20 C18 180.0 14_665 .
C20 C19 C20 C18 180.0 14_665 .
C18 C19 C20 C18 180.0 14_665 .
C18 C19 C20 C18 0.0 6_465 .
C17 C19 C20 C18 0.0 6_465 .
C16 C18 C20 C20 180.0 6_465 14_665
C17 C18 C20 C20 180.0 6_465 14_665
C19 C18 C20 C20 0.0 . 14_665
C16 C18 C20 C20 0.0 . 14_665
C18 C18 C20 C20 0.0 6_465 14_665
C19 C18 C20 C20 0.0 14_665 14_665
C19 C18 C20 C20 0.0 6_465 14_665
C16 C18 C20 C19 180.0 6_465 .
C17 C18 C20 C19 180.0 6_465 .
C16 C18 C20 C19 0.0 . .
C18 C18 C20 C19 0.0 6_465 .
C19 C18 C20 C19 0.0 14_665 .
C19 C18 C20 C19 0.0 6_465 .
C16 C18 C20 C17 0.0 6_465 6_465
C19 C18 C20 C17 180.0 . 6_465
C16 C18 C20 C17 180.0 . 6_465
C18 C18 C20 C17 180.0 6_465 6_465
C19 C18 C20 C17 180.0 14_665 6_465
C19 C18 C20 C17 180.0 6_465 6_465
C16 C18 C20 C19 180.0 6_465 14_665
C17 C18 C20 C19 180.0 6_465 14_665
C19 C18 C20 C19 0.0 . 14_665
C16 C18 C20 C19 0.0 . 14_665
C18 C18 C20 C19 0.0 6_465 14_665
C19 C18 C20 C19 0.0 6_465 14_665
C7A C6 C7A C8A 35(2) 11_556 .
C7 C6 C7A C8A -16(2) 11_556 .
C7 C6 C7A C8A -81.3(19) . .
C5 C6 C7A C8A 169.1(13) . .
C7 C6 C7A C7A -50.9(8) 11_556 11_556
C7 C6 C7A C7A -116.6(10) . 11_556
C5 C6 C7A C7A 133.8(15) . 11_556
C6 C7A C8A C9 15(2) . .
C7A C7A C8A C9 39.1(11) 11_556 .
C8 C9 C8A C7A 63.9(13) . .
C8 C9 C8A C7A -15(2) 11_556 .
C8A C9 C8A C7A -63.7(17) 11_556 .
C10 C9 C8A C7A 174.3(10) . .
O2 C1 O1 Zn1 5.0(9) . .
C2 C1 O1 Zn1 -177.2(4) . .
O1 C1 O2 Zn3 -20.5(7) . .
C2 C1 O2 Zn3 161.6(3) . .
O3 C15 O3 Zn3 0.0 6_465 .
C16 C15 O3 Zn3 180.0 6_465 .
C16 C15 O3 Zn3 180.0 . .
O4 C14 O4 Zn1 35.7(8) 11_556 12_766
C13 C14 O4 Zn1 -157.2(3) . 12_766
Zn3 O5 Zn1 O1 18.50(18) 6_465 16_465
Zn3 O5 Zn1 O1 -109.27(16) . 16_465
Zn1 O5 Zn1 O1 134.62(12) 11 16_465
Zn3 O5 Zn1 O1 109.27(16) 6_465 .
Zn3 O5 Zn1 O1 -18.50(18) . .
Zn1 O5 Zn1 O1 -134.62(12) 11 .
Zn3 O5 Zn1 O4 -71.60(18) 6_465 7
Zn3 O5 Zn1 O4 160.63(15) . 7
Zn1 O5 Zn1 O4 44.52(11) 11 7
Zn3 O5 Zn1 O4 -160.63(15) 6_465 10_576
Zn3 O5 Zn1 O4 71.60(18) . 10_576
Zn1 O5 Zn1 O4 -44.52(11) 11 10_576
Zn3 O5 Zn1 Zn1 -116.12(13) 6_465 11
Zn3 O5 Zn1 Zn1 116.12(13) . 11
C1 O1 Zn1 O5 17.7(6) . .
C1 O1 Zn1 O1 120.6(5) . 16_465
C1 O1 Zn1 O4 -160.4(5) . 7
C1 O1 Zn1 O4 -85.9(6) . 10_576
C1 O1 Zn1 Zn1 -17.6(6) . 11
Zn3 O5 Zn3 O2 -114.93(13) 6_465 .
Zn1 O5 Zn3 O2 10.3(2) . .
Zn1 O5 Zn3 O2 119.85(15) 11 .
Zn3 O5 Zn3 O2 114.93(13) 6_465 11
Zn1 O5 Zn3 O2 -119.85(15) . 11
Zn1 O5 Zn3 O2 -10.3(2) 11 11
Zn3 O5 Zn3 O3 0.0 6_465 .
Zn1 O5 Zn3 O3 125.22(13) . .
Zn1 O5 Zn3 O3 -125.22(13) 11 .
C1 O2 Zn3 O5 11.4(4) . .
C1 O2 Zn3 O2 145.1(3) . 11
C1 O2 Zn3 O3 -105.8(4) . .
C15 O3 Zn3 O5 0.0 . .
C15 O3 Zn3 O2 123.43(10) . .
C15 O3 Zn3 O2 -123.43(10) . 11

loop_
_platon_squeeze_void_nr
_platon_squeeze_void_average_x
_platon_squeeze_void_average_y
_platon_squeeze_void_average_z
_platon_squeeze_void_volume
_platon_squeeze_void_count_electrons
_platon_squeeze_void_content
1 -0.018 0.006 0.149 8772 4279 ' '
